data_7230747
loop_
_publ_author_name
'Yu, Chin-Yang'
'Lai, Yu-Chun'

_publ_section_title
;
 Synthesis, aggregation induced emission and through space conjugation of
 triphenylvinylphenyl substituted [2.2]paracyclophane-1,9-diene
;
_journal_issue 35
_journal_name_full 'RSC Advances'
_journal_page_first 19341
_journal_paper_doi 10.1039/C8RA03025A
_journal_volume 8
_journal_year 2018
_chemical_formula_moiety 'C16 H11 Br'
_chemical_formula_sum 'C16 H11 Br'
_chemical_formula_weight 283.16
_chemical_name_systematic
;
 ?
;
_space_group_IT_number 14
_symmetry_cell_setting monoclinic
_symmetry_space_group_name_Hall '-P 2ybc'
_symmetry_space_group_name_H-M 'P 1 21/c 1'
_atom_sites_solution_hydrogens geom
_atom_sites_solution_primary direct
_atom_sites_solution_secondary difmap
_audit_creation_method SHELXL-97
_audit_update_record
;
2018-03-29 deposited with the CCDC.
2018-05-21 downloaded from the CCDC.
;
_cell_angle_alpha 90.00
_cell_angle_beta 92.738(4)
_cell_angle_gamma 90.00
_cell_formula_units_Z 4
_cell_length_a 13.8830(16)
_cell_length_b 11.6713(13)
_cell_length_c 7.3807(8)
_cell_measurement_reflns_used 5737
_cell_measurement_temperature 200(2)
_cell_measurement_theta_max 25.199
_cell_measurement_theta_min 2.938
_cell_volume 1194.5(2)
_computing_molecular_graphics 'Ortep-3 for Windows (Farrugia, 1997)'
_computing_publication_material 'WinGX publication routines (Farrugia, 1999)'
_computing_structure_refinement 'SHELXL-97 (Sheldrick, 1997)'
_computing_structure_solution 'SHELXS-86 (Sheldrick, 1986)'
_diffrn_ambient_temperature 200(2)
_diffrn_measured_fraction_theta_full 0.984
_diffrn_measured_fraction_theta_max 0.984
_diffrn_measurement_device_type 'D8 Venture'
_diffrn_radiation_monochromator graphite
_diffrn_radiation_source 'fine-focus sealed tube'
_diffrn_radiation_type MoK\a
_diffrn_radiation_wavelength 0.71073
_diffrn_reflns_av_R_equivalents 0.0483
_diffrn_reflns_av_sigmaI/netI 0.0332
_diffrn_reflns_limit_h_max 16
_diffrn_reflns_limit_h_min -16
_diffrn_reflns_limit_k_max 13
_diffrn_reflns_limit_k_min -13
_diffrn_reflns_limit_l_max 8
_diffrn_reflns_limit_l_min -7
_diffrn_reflns_number 14005
_diffrn_reflns_theta_full 25.32
_diffrn_reflns_theta_max 25.32
_diffrn_reflns_theta_min 2.28
_exptl_absorpt_coefficient_mu 3.412
_exptl_absorpt_correction_T_max 0.8756
_exptl_absorpt_correction_T_min 0.5787
_exptl_absorpt_correction_type multi-scan
_exptl_absorpt_process_details SADABS
_exptl_crystal_colour colorless
_exptl_crystal_density_diffrn 1.574
_exptl_crystal_density_method 'not measured'
_exptl_crystal_description prism
_exptl_crystal_F_000 568
_exptl_crystal_size_max 0.18
_exptl_crystal_size_mid 0.09
_exptl_crystal_size_min 0.04
_refine_diff_density_max 1.443
_refine_diff_density_min -0.454
_refine_diff_density_rms 0.077
_refine_ls_extinction_method none
_refine_ls_goodness_of_fit_ref 1.048
_refine_ls_hydrogen_treatment constr
_refine_ls_matrix_type full
_refine_ls_number_parameters 154
_refine_ls_number_reflns 2147
_refine_ls_number_restraints 0
_refine_ls_restrained_S_all 1.048
_refine_ls_R_factor_all 0.0585
_refine_ls_R_factor_gt 0.0434
_refine_ls_shift/su_max 0.001
_refine_ls_shift/su_mean 0.000
_refine_ls_structure_factor_coef Fsqd
_refine_ls_weighting_details 'calc w=1/[\s^2^(Fo^2^)+(0.0400P)^2^+2.8961P] where P=(Fo^2^+2Fc^2^)/3'
_refine_ls_weighting_scheme calc
_refine_ls_wR_factor_gt 0.1018
_refine_ls_wR_factor_ref 0.1110
_reflns_number_gt 1723
_reflns_number_total 2147
_reflns_threshold_expression >2sigma(I)
_cod_data_source_file c8ra03025a2.cif
_cod_data_source_block d19302
_cod_original_sg_symbol_H-M 'P 21/c'
_cod_database_code 7230747

loop_
_symmetry_equiv_pos_as_xyz
'x, y, z'
'-x, y+1/2, -z+1/2'
'-x, -y, -z'
'x, -y-1/2, z-1/2'

loop_
_atom_site_label
_atom_site_type_symbol
_atom_site_fract_x
_atom_site_fract_y
_atom_site_fract_z
_atom_site_U_iso_or_equiv
_atom_site_adp_type
_atom_site_occupancy
_atom_site_symmetry_multiplicity
_atom_site_calc_flag
_atom_site_refinement_flags
C1 C 0.1542(3) 0.6053(3) 0.3098(6) 0.0346(9) Uani 1 1 d .
C2 C 0.1551(3) 0.5032(3) 0.4055(5) 0.0334(9) Uani 1 1 d .
C3 C 0.2314(3) 0.4900(3) 0.5356(5) 0.0366(9) Uani 1 1 d .
H3 H 0.2276 0.4321 0.6255 0.044 Uiso 1 1 calc R
C4 C 0.3120(3) 0.5596(3) 0.5354(5) 0.0351(9) Uani 1 1 d .
H4 H 0.3631 0.5488 0.6241 0.042 Uiso 1 1 calc R
C5 C 0.3186(3) 0.6453(3) 0.4061(5) 0.0319(8) Uani 1 1 d .
C6 C 0.2348(3) 0.6763(3) 0.3075(5) 0.0338(9) Uani 1 1 d .
H6 H 0.2324 0.7452 0.2391 0.041 Uiso 1 1 calc R
C7 C 0.4157(3) 0.6763(3) 0.3391(5) 0.0360(9) Uani 1 1 d .
H7 H 0.4477 0.7441 0.3800 0.043 Uiso 1 1 calc R
C8 C 0.4563(3) 0.6065(3) 0.2206(5) 0.0338(9) Uani 1 1 d .
H8 H 0.5185 0.6224 0.1785 0.041 Uiso 1 1 calc R
C9 C 0.4012(3) 0.5025(3) 0.1558(5) 0.0323(8) Uani 1 1 d .
C10 C 0.3257(3) 0.5161(3) 0.0252(5) 0.0342(9) Uani 1 1 d .
H10 H 0.3291 0.5742 -0.0643 0.041 Uiso 1 1 calc R
C11 C 0.2457(3) 0.4446(3) 0.0263(5) 0.0351(9) Uani 1 1 d .
H11 H 0.1947 0.4539 -0.0630 0.042 Uiso 1 1 calc R
C12 C 0.2398(3) 0.3593(3) 0.1576(5) 0.0337(9) Uani 1 1 d .
C13 C 0.3238(3) 0.3301(3) 0.2562(6) 0.0371(9) Uani 1 1 d .
H13 H 0.3265 0.2612 0.3249 0.045 Uiso 1 1 calc R
C14 C 0.4040(3) 0.4016(3) 0.2549(6) 0.0369(9) Uani 1 1 d .
H14 H 0.4613 0.3809 0.3226 0.044 Uiso 1 1 calc R
C15 C 0.1425(3) 0.3294(3) 0.2244(6) 0.0386(9) Uani 1 1 d .
H15 H 0.1106 0.2613 0.1843 0.046 Uiso 1 1 calc R
C16 C 0.1013(3) 0.3996(3) 0.3407(6) 0.0367(9) Uani 1 1 d .
H16 H 0.0388 0.3837 0.3813 0.044 Uiso 1 1 calc R
Br1 Br 0.05053(3) 0.63595(4) 0.13880(7) 0.0543(2) Uani 1 1 d .

loop_
_atom_site_aniso_label
_atom_site_aniso_U_11
_atom_site_aniso_U_22
_atom_site_aniso_U_33
_atom_site_aniso_U_23
_atom_site_aniso_U_13
_atom_site_aniso_U_12
C1 0.031(2) 0.031(2) 0.043(2) -0.0067(17) 0.0098(16) 0.0076(16)
C2 0.0320(19) 0.030(2) 0.039(2) -0.0024(17) 0.0123(16) -0.0001(16)
C3 0.043(2) 0.037(2) 0.031(2) 0.0015(17) 0.0088(17) -0.0013(18)
C4 0.039(2) 0.040(2) 0.026(2) -0.0068(17) 0.0024(16) -0.0016(17)
C5 0.036(2) 0.029(2) 0.032(2) -0.0105(16) 0.0076(16) -0.0022(15)
C6 0.041(2) 0.0220(18) 0.039(2) -0.0046(16) 0.0095(17) 0.0019(16)
C7 0.036(2) 0.034(2) 0.038(2) 0.0000(18) 0.0002(17) -0.0098(17)
C8 0.0262(18) 0.038(2) 0.037(2) 0.0037(17) 0.0049(15) -0.0033(16)
C9 0.0295(19) 0.036(2) 0.032(2) -0.0017(17) 0.0111(15) 0.0038(16)
C10 0.040(2) 0.038(2) 0.0249(19) -0.0018(16) 0.0101(16) 0.0033(17)
C11 0.039(2) 0.037(2) 0.029(2) -0.0079(17) 0.0023(16) 0.0015(17)
C12 0.037(2) 0.0262(19) 0.038(2) -0.0108(17) 0.0065(16) -0.0006(16)
C13 0.043(2) 0.0251(19) 0.044(2) 0.0000(17) 0.0089(18) 0.0051(16)
C14 0.032(2) 0.036(2) 0.043(2) -0.0029(18) 0.0040(17) 0.0085(17)
C15 0.037(2) 0.032(2) 0.046(2) -0.0010(18) 0.0007(18) -0.0083(17)
C16 0.0297(19) 0.035(2) 0.046(2) 0.0012(18) 0.0051(17) -0.0042(16)
Br1 0.0370(3) 0.0486(3) 0.0762(4) 0.0036(2) -0.0066(2) 0.0124(2)

loop_
_atom_type_symbol
_atom_type_description
_atom_type_scat_dispersion_real
_atom_type_scat_dispersion_imag
_atom_type_scat_source
C C 0.0033 0.0016 'International Tables Vol C Tables 4.2.6.8 and 6.1.1.4'
H H 0.0000 0.0000 'International Tables Vol C Tables 4.2.6.8 and 6.1.1.4'
Br Br -0.2901 2.4595 'International Tables Vol C Tables 4.2.6.8 and 6.1.1.4'

loop_
_geom_angle_atom_site_label_1
_geom_angle_atom_site_label_2
_geom_angle_atom_site_label_3
_geom_angle
C2 C1 C6 122.0(4)
C2 C1 Br1 119.2(3)
C6 C1 Br1 117.5(3)
C1 C2 C3 115.5(4)
C1 C2 C16 122.9(4)
C3 C2 C16 118.8(3)
C4 C3 C2 121.3(4)
C4 C3 H3 119.4
C2 C3 H3 119.4
C3 C4 C5 120.2(4)
C3 C4 H4 119.9
C5 C4 H4 119.9
C4 C5 C6 117.8(4)
C4 C5 C7 119.3(4)
C6 C5 C7 120.5(4)
C5 C6 C1 119.5(4)
C5 C6 H6 120.3
C1 C6 H6 120.3
C8 C7 C5 118.7(3)
C8 C7 H7 120.6
C5 C7 H7 120.6
C7 C8 C9 118.5(3)
C7 C8 H8 120.8
C9 C8 H8 120.8
C14 C9 C10 117.4(4)
C14 C9 C8 121.2(4)
C10 C9 C8 118.8(3)
C11 C10 C9 120.1(4)
C11 C10 H10 120.0
C9 C10 H10 120.0
C10 C11 C12 120.4(4)
C10 C11 H11 119.8
C12 C11 H11 119.8
C13 C12 C11 117.7(4)
C13 C12 C15 121.2(4)
C11 C12 C15 118.5(4)
C12 C13 C14 120.1(4)
C12 C13 H13 119.9
C14 C13 H13 119.9
C9 C14 C13 120.7(4)
C9 C14 H14 119.6
C13 C14 H14 119.6
C16 C15 C12 119.3(3)
C16 C15 H15 120.4
C12 C15 H15 120.4
C15 C16 C2 118.8(3)
C15 C16 H16 120.6
C2 C16 H16 120.6

loop_
_geom_bond_atom_site_label_1
_geom_bond_atom_site_label_2
_geom_bond_distance
C1 C2 1.385(6)
C1 C6 1.392(5)
C1 Br1 1.903(4)
C2 C3 1.404(6)
C2 C16 1.488(5)
C3 C4 1.383(5)
C3 H3 0.9500
C4 C5 1.389(6)
C4 H4 0.9500
C5 C6 1.391(5)
C5 C7 1.502(5)
C6 H6 0.9500
C7 C8 1.339(6)
C7 H7 0.9500
C8 C9 1.500(5)
C8 H8 0.9500
C9 C14 1.386(6)
C9 C10 1.399(5)
C10 C11 1.388(5)
C10 H10 0.9500
C11 C12 1.395(6)
C11 H11 0.9500
C12 C13 1.387(6)
C12 C15 1.501(5)
C13 C14 1.392(6)
C13 H13 0.9500
C14 H14 0.9500
C15 C16 1.335(6)
C15 H15 0.9500
C16 H16 0.9500
